data_4028668
loop_
_publ_author_name
'Paul Br\'emond'
'Teddy Butscher'
'Val\'erie Roubaud'
'Didier Siri'
'St\'ephane Viel'

_publ_section_title
;
 Intramolecular Hydrogen Bond in Alkoxyamines. Influence on the C-ON Bond
 Homolysis
;
_journal_name_full 'Journal of Organic Chemistry'
_journal_page_first 10524
_journal_page_last 10529
_journal_paper_doi 10.1021/jo401681w
_journal_volume 78
_journal_year 2013
_chemical_compound_source 'synthesis as described'
_chemical_formula_moiety 'C22 H40 N1 O5 P1'
_chemical_formula_sum 'C22 H40 N O5 P'
_chemical_formula_weight 429.52
_chemical_name_systematic
;
 ?
;
_space_group_IT_number 2
_symmetry_cell_setting triclinic
_symmetry_Int_Tables_number 2
_symmetry_space_group_name_Hall '-P 1'
_symmetry_space_group_name_H-M 'P -1'
_atom_sites_solution_hydrogens geom
_atom_sites_solution_primary direct
_atom_sites_solution_secondary difmap
_audit_conform_dict_location ftp://ftp.iucr.org/pub/cif_core.dic
_audit_conform_dict_name cif_core.dic
_audit_conform_dict_version 2.4
_audit_creation_date 2012-02-15T10:54:19-00:00
_audit_creation_method 'WinGX routine CIF_UPDATE'
_cell_angle_alpha 93.028(1)
_cell_angle_beta 105.023(1)
_cell_angle_gamma 92.048(2)
_cell_formula_units_Z 2
_cell_length_a 8.5099(2)
_cell_length_b 10.6736(3)
_cell_length_c 14.6871(5)
_cell_measurement_reflns_used 15286
_cell_measurement_temperature 293(2)
_cell_measurement_theta_max 29.02
_cell_measurement_theta_min 3.06
_cell_measurement_wavelength 0.71073
_cell_volume 1284.96(6)
_computing_molecular_graphics 'Ortep-3 for Windows (Farrugia, 1997)'
_computing_publication_material 'WinGX publication routines (Farrugia, 1999)'
_computing_structure_refinement 'SHELXL-97 (Sheldrick, 2008)'
_diffrn_ambient_temperature 293(2)
_diffrn_measured_fraction_theta_full 0.994
_diffrn_measured_fraction_theta_max 0.945
_diffrn_measurement_device_type KappaCCD
_diffrn_measurement_method 'Omega + Phi scan'
_diffrn_radiation_monochromator graphite
_diffrn_radiation_probe x-ray
_diffrn_radiation_type MoK\a
_diffrn_radiation_wavelength 0.71073
_diffrn_reflns_av_R_equivalents 0.049
_diffrn_reflns_av_unetI/netI 0.0541
_diffrn_reflns_limit_h_max 11
_diffrn_reflns_limit_h_min 0
_diffrn_reflns_limit_k_max 14
_diffrn_reflns_limit_k_min -14
_diffrn_reflns_limit_l_max 18
_diffrn_reflns_limit_l_min -20
_diffrn_reflns_number 15286
_diffrn_reflns_theta_full 25.
_diffrn_reflns_theta_max 29.02
_diffrn_reflns_theta_min 3.06
_diffrn_standards_number 0
_exptl_absorpt_coefficient_mu 0.135
_exptl_absorpt_correction_type none
_exptl_crystal_colour colourless
_exptl_crystal_density_diffrn 1.11
_exptl_crystal_description prism
_exptl_crystal_F_000 468
_exptl_crystal_size_max 0.3
_exptl_crystal_size_mid 0.2
_exptl_crystal_size_min 0.1
_refine_diff_density_max 0.252
_refine_diff_density_min -0.286
_refine_diff_density_rms 0.045
_refine_ls_extinction_method none
_refine_ls_goodness_of_fit_ref 1.027
_refine_ls_hydrogen_treatment constr
_refine_ls_matrix_type full
_refine_ls_number_parameters 271
_refine_ls_number_reflns 6475
_refine_ls_number_restraints 0
_refine_ls_restrained_S_all 1.027
_refine_ls_R_factor_all 0.114
_refine_ls_R_factor_gt 0.0678
_refine_ls_shift/su_max 0
_refine_ls_shift/su_mean 0
_refine_ls_structure_factor_coef Fsqd
_refine_ls_weighting_details 'calc w=1/[\s^2^(Fo^2^)+(0.0615P)^2^+0.7291P] where P=(Fo^2^+2Fc^2^)/3'
_refine_ls_weighting_scheme calc
_refine_ls_wR_factor_gt 0.1512
_refine_ls_wR_factor_ref 0.1784
_reflns_number_gt 4150
_reflns_number_total 6475
_reflns_threshold_expression >2\s(I)
_cod_data_source_file jo401681w_si_003.cif
_cod_data_source_block stomedia2
_cod_original_formula_sum 'C22 H40 N1 O5 P1'
_cod_database_code 4028668

loop_
_symmetry_equiv_pos_as_xyz
'x, y, z'
'-x, -y, -z'

loop_
_atom_site_label
_atom_site_type_symbol
_atom_site_fract_x
_atom_site_fract_y
_atom_site_fract_z
_atom_site_U_iso_or_equiv
_atom_site_adp_type
_atom_site_occupancy
_atom_site_symmetry_multiplicity
_atom_site_calc_flag
_atom_site_refinement_flags
C1 C 0.4187(3) 0.3086(2) 0.57683(14) 0.0443(5) Uani 1 1 d .
H1 H 0.4087 0.3996 0.5836 0.053 Uiso 1 1 calc R
C2 C 0.5814(3) 0.2817(3) 0.55617(16) 0.0549(6) Uani 1 1 d .
H2A H 0.6707 0.3147 0.6085 0.066 Uiso 1 1 calc R
H2B H 0.591 0.1919 0.5474 0.066 Uiso 1 1 calc R
C3 C 0.7266(4) 0.3148(4) 0.4432(2) 0.0836(10) Uani 1 1 d .
H3A H 0.8214 0.3499 0.4895 0.125 Uiso 1 1 calc R
H3B H 0.7199 0.3514 0.384 0.125 Uiso 1 1 calc R
H3C H 0.7343 0.2255 0.4353 0.125 Uiso 1 1 calc R
C4 C 0.2791(3) 0.2517(2) 0.49751(14) 0.0467(5) Uani 1 1 d .
C5 C 0.2408(3) 0.1237(3) 0.48814(18) 0.0644(7) Uani 1 1 d .
H5 H 0.3013 0.0718 0.5315 0.077 Uiso 1 1 calc R
C6 C 0.1138(4) 0.0717(3) 0.4153(2) 0.0795(9) Uani 1 1 d .
H6 H 0.0884 -0.0142 0.4103 0.095 Uiso 1 1 calc R
C7 C 0.0252(4) 0.1482(4) 0.3501(2) 0.0807(9) Uani 1 1 d .
H7 H -0.0606 0.1138 0.3011 0.097 Uiso 1 1 calc R
C8 C 0.0634(3) 0.2743(3) 0.35739(18) 0.0709(8) Uani 1 1 d .
H8 H 0.0045 0.3256 0.3129 0.085 Uiso 1 1 calc R
C9 C 0.1903(3) 0.3263(3) 0.43127(16) 0.0560(6) Uani 1 1 d .
H9 H 0.2155 0.4123 0.4359 0.067 Uiso 1 1 calc R
C10 C 0.2223(3) 0.3001(2) 0.75085(16) 0.0508(5) Uani 1 1 d .
C11 C 0.1839(3) 0.3885(4) 0.8266(2) 0.0849(10) Uani 1 1 d .
H11A H 0.0746 0.3701 0.8302 0.127 Uiso 1 1 calc R
H11B H 0.1945 0.4739 0.8105 0.127 Uiso 1 1 calc R
H11C H 0.2587 0.3771 0.8865 0.127 Uiso 1 1 calc R
C12 C 0.2129(4) 0.1663(3) 0.7789(3) 0.0865(10) Uani 1 1 d .
H12A H 0.2383 0.1104 0.7319 0.13 Uiso 1 1 calc R
H12B H 0.1048 0.1454 0.7838 0.13 Uiso 1 1 calc R
H12C H 0.2896 0.1582 0.8388 0.13 Uiso 1 1 calc R
C13 C 0.0932(3) 0.3162(4) 0.6602(2) 0.0791(9) Uani 1 1 d .
H13A H 0.1039 0.2544 0.6126 0.119 Uiso 1 1 calc R
H13B H 0.1065 0.3987 0.6395 0.119 Uiso 1 1 calc R
H13C H -0.0128 0.3056 0.6711 0.119 Uiso 1 1 calc R
C14 C 0.5263(2) 0.3469(2) 0.82027(14) 0.0428(5) Uani 1 1 d .
H14 H 0.4788 0.3419 0.8741 0.051 Uiso 1 1 calc R
C15 C 0.6236(3) 0.4775(2) 0.83627(17) 0.0545(6) Uani 1 1 d .
C16 C 0.7712(4) 0.4811(3) 0.9235(2) 0.0779(9) Uani 1 1 d .
H16A H 0.8502 0.4251 0.9113 0.117 Uiso 1 1 calc R
H16B H 0.736 0.4554 0.977 0.117 Uiso 1 1 calc R
H16C H 0.8193 0.5651 0.9366 0.117 Uiso 1 1 calc R
C17 C 0.5116(4) 0.5789(3) 0.8546(2) 0.0796(9) Uani 1 1 d .
H17A H 0.5699 0.6592 0.8652 0.119 Uiso 1 1 calc R
H17B H 0.475 0.5609 0.9094 0.119 Uiso 1 1 calc R
H17C H 0.4192 0.5803 0.8009 0.119 Uiso 1 1 calc R
C18 C 0.6851(4) 0.5108(3) 0.75106(19) 0.0682(7) Uani 1 1 d .
H18A H 0.5941 0.5149 0.6969 0.102 Uiso 1 1 calc R
H18B H 0.7556 0.4477 0.7385 0.102 Uiso 1 1 calc R
H18C H 0.7443 0.5909 0.7644 0.102 Uiso 1 1 calc R
C19 C 0.5662(5) 0.0038(3) 0.7213(2) 0.0909(10) Uani 1 1 d .
H19A H 0.4634 0.0027 0.6734 0.109 Uiso 1 1 calc R
H19B H 0.6508 0.036 0.6943 0.109 Uiso 1 1 calc R
C20 C 0.5990(7) -0.1197(4) 0.7473(3) 0.1360(18) Uani 1 1 d .
H20A H 0.6999 -0.1189 0.7955 0.204 Uiso 1 1 calc R
H20B H 0.607 -0.1709 0.6931 0.204 Uiso 1 1 calc R
H20C H 0.5124 -0.1536 0.771 0.204 Uiso 1 1 calc R
C21 C 0.8359(7) 0.1349(6) 0.9869(3) 0.164(2) Uani 1 1 d .
H21A H 0.8028 0.0476 0.9675 0.197 Uiso 1 1 calc R
H21B H 0.9356 0.1542 0.969 0.197 Uiso 1 1 calc R
C22 C 0.8651(11) 0.1526(8) 1.0851(4) 0.256(5) Uani 1 1 d .
H22A H 0.8953 0.2394 1.1043 0.384 Uiso 1 1 calc R
H22B H 0.9519 0.1016 1.115 0.384 Uiso 1 1 calc R
H22C H 0.7682 0.129 1.1033 0.384 Uiso 1 1 calc R
N1 N 0.3848(2) 0.34278(17) 0.73562(11) 0.0412(4) Uani 1 1 d .
O1 O 0.42192(17) 0.25405(14) 0.66543(9) 0.0431(3) Uani 1 1 d .
O2 O 0.5863(2) 0.3404(2) 0.47333(13) 0.0710(5) Uani 1 1 d .
O3 O 0.7953(2) 0.2265(2) 0.78425(15) 0.0749(6) Uani 1 1 d .
O4 O 0.5581(2) 0.08678(16) 0.80121(12) 0.0638(5) Uani 1 1 d .
O5 O 0.7124(3) 0.2127(2) 0.93999(13) 0.0812(6) Uani 1 1 d .
P1 P 0.66086(7) 0.21469(7) 0.82855(4) 0.0538(2) Uani 1 1 d .

loop_
_atom_site_aniso_label
_atom_site_aniso_U_11
_atom_site_aniso_U_22
_atom_site_aniso_U_33
_atom_site_aniso_U_23
_atom_site_aniso_U_13
_atom_site_aniso_U_12
C1 0.0461(11) 0.0555(13) 0.0328(10) 0.0026(9) 0.0131(8) 0.0024(9)
C2 0.0488(12) 0.0780(17) 0.0411(12) 0.0044(11) 0.0170(10) 0.0058(11)
C3 0.0648(17) 0.134(3) 0.0626(17) 0.0103(18) 0.0340(14) 0.0110(17)
C4 0.0461(11) 0.0617(14) 0.0344(10) -0.0023(10) 0.0151(9) 0.0027(10)
C5 0.0746(17) 0.0643(17) 0.0503(14) -0.0027(12) 0.0112(12) -0.0029(13)
C6 0.091(2) 0.080(2) 0.0635(18) -0.0128(16) 0.0187(16) -0.0222(17)
C7 0.0665(17) 0.118(3) 0.0494(16) -0.0104(17) 0.0080(13) -0.0233(18)
C8 0.0567(15) 0.110(2) 0.0444(14) 0.0112(14) 0.0082(11) 0.0056(15)
C9 0.0514(13) 0.0731(17) 0.0437(12) 0.0049(11) 0.0127(10) 0.0028(11)
C10 0.0385(11) 0.0710(16) 0.0445(12) -0.0044(11) 0.0162(9) -0.0021(10)
C11 0.0529(15) 0.131(3) 0.0748(19) -0.0343(19) 0.0329(14) -0.0036(16)
C12 0.0591(17) 0.093(2) 0.116(3) 0.021(2) 0.0378(17) -0.0114(15)
C13 0.0403(13) 0.136(3) 0.0603(16) -0.0005(17) 0.0136(11) 0.0080(15)
C14 0.0417(11) 0.0546(13) 0.0335(10) -0.0015(9) 0.0134(8) -0.0011(9)
C15 0.0568(13) 0.0601(15) 0.0472(13) -0.0059(11) 0.0183(10) -0.0118(11)
C16 0.0738(18) 0.097(2) 0.0548(16) -0.0167(15) 0.0112(13) -0.0279(16)
C17 0.098(2) 0.0553(17) 0.095(2) -0.0087(15) 0.0463(19) -0.0073(15)
C18 0.0764(18) 0.0710(18) 0.0593(16) -0.0010(13) 0.0266(13) -0.0251(14)
C19 0.140(3) 0.0604(18) 0.076(2) -0.0037(15) 0.034(2) 0.0220(18)
C20 0.219(6) 0.071(2) 0.130(4) 0.009(2) 0.062(4) 0.039(3)
C21 0.183(5) 0.210(6) 0.083(3) 0.034(3) -0.014(3) 0.106(4)
C22 0.324(10) 0.326(10) 0.091(4) 0.061(5) -0.022(5) 0.158(9)
N1 0.0378(9) 0.0530(10) 0.0348(8) -0.0037(7) 0.0143(7) 0.0036(7)
O1 0.0488(8) 0.0512(9) 0.0321(7) -0.0016(6) 0.0161(6) 0.0060(6)
O2 0.0614(11) 0.1051(15) 0.0578(11) 0.0205(10) 0.0313(9) 0.0152(10)
O3 0.0474(10) 0.1011(15) 0.0831(14) 0.0081(11) 0.0272(9) 0.0186(9)
O4 0.0815(12) 0.0549(10) 0.0596(11) 0.0081(8) 0.0250(9) 0.0123(9)
O5 0.0919(14) 0.0964(15) 0.0465(10) 0.0137(10) -0.0017(9) 0.0237(11)
P1 0.0485(3) 0.0680(4) 0.0454(3) 0.0068(3) 0.0112(3) 0.0120(3)

loop_
_atom_type_symbol
_atom_type_description
_atom_type_scat_dispersion_real
_atom_type_scat_dispersion_imag
_atom_type_scat_source
C C 0.0033 0.0016 'International Tables Vol C Tables 4.2.6.8 and 6.1.1.4'
H H 0 0 'International Tables Vol C Tables 4.2.6.8 and 6.1.1.4'
N N 0.0061 0.0033 'International Tables Vol C Tables 4.2.6.8 and 6.1.1.4'
O O 0.0106 0.006 'International Tables Vol C Tables 4.2.6.8 and 6.1.1.4'
P P 0.1023 0.0942 'International Tables Vol C Tables 4.2.6.8 and 6.1.1.4'

loop_
_geom_angle_atom_site_label_1
_geom_angle_atom_site_label_2
_geom_angle_atom_site_label_3
_geom_angle
O1 C1 C4 111.50(17)
O1 C1 C2 106.20(17)
C4 C1 C2 110.34(17)
O1 C1 H1 109.6
C4 C1 H1 109.6
C2 C1 H1 109.6
O2 C2 C1 107.60(19)
O2 C2 H2A 110.2
C1 C2 H2A 110.2
O2 C2 H2B 110.2
C1 C2 H2B 110.2
H2A C2 H2B 108.5
O2 C3 H3A 109.5
O2 C3 H3B 109.5
H3A C3 H3B 109.5
O2 C3 H3C 109.5
H3A C3 H3C 109.5
H3B C3 H3C 109.5
C9 C4 C5 118.5(2)
C9 C4 C1 120.4(2)
C5 C4 C1 121.1(2)
C6 C5 C4 121.0(3)
C6 C5 H5 119.5
C4 C5 H5 119.5
C7 C6 C5 119.7(3)
C7 C6 H6 120.2
C5 C6 H6 120.2
C8 C7 C6 120.0(3)
C8 C7 H7 120
C6 C7 H7 120
C7 C8 C9 120.1(3)
C7 C8 H8 119.9
C9 C8 H8 119.9
C4 C9 C8 120.7(3)
C4 C9 H9 119.7
C8 C9 H9 119.7
C12 C10 C13 109.8(2)
C12 C10 N1 114.8(2)
C13 C10 N1 107.42(19)
C12 C10 C11 109.1(2)
C13 C10 C11 106.6(2)
N1 C10 C11 108.74(19)
C10 C11 H11A 109.5
C10 C11 H11B 109.5
H11A C11 H11B 109.5
C10 C11 H11C 109.5
H11A C11 H11C 109.5
H11B C11 H11C 109.5
C10 C12 H12A 109.5
C10 C12 H12B 109.5
H12A C12 H12B 109.5
C10 C12 H12C 109.5
H12A C12 H12C 109.5
H12B C12 H12C 109.5
C10 C13 H13A 109.5
C10 C13 H13B 109.5
H13A C13 H13B 109.5
C10 C13 H13C 109.5
H13A C13 H13C 109.5
H13B C13 H13C 109.5
N1 C14 C15 111.51(18)
N1 C14 P1 116.34(14)
C15 C14 P1 112.25(15)
N1 C14 H14 105.2
C15 C14 H14 105.2
P1 C14 H14 105.2
C17 C15 C18 108.5(2)
C17 C15 C16 107.4(2)
C18 C15 C16 108.2(2)
C17 C15 C14 108.6(2)
C18 C15 C14 112.60(19)
C16 C15 C14 111.4(2)
C15 C16 H16A 109.5
C15 C16 H16B 109.5
H16A C16 H16B 109.5
C15 C16 H16C 109.5
H16A C16 H16C 109.5
H16B C16 H16C 109.5
C15 C17 H17A 109.5
C15 C17 H17B 109.5
H17A C17 H17B 109.5
C15 C17 H17C 109.5
H17A C17 H17C 109.5
H17B C17 H17C 109.5
C15 C18 H18A 109.5
C15 C18 H18B 109.5
H18A C18 H18B 109.5
C15 C18 H18C 109.5
H18A C18 H18C 109.5
H18B C18 H18C 109.5
C20 C19 O4 112.0(3)
C20 C19 H19A 109.2
O4 C19 H19A 109.2
C20 C19 H19B 109.2
O4 C19 H19B 109.2
H19A C19 H19B 107.9
C19 C20 H20A 109.5
C19 C20 H20B 109.5
H20A C20 H20B 109.5
C19 C20 H20C 109.5
H20A C20 H20C 109.5
H20B C20 H20C 109.5
C22 C21 O5 111.2(5)
C22 C21 H21A 109.4
O5 C21 H21A 109.4
C22 C21 H21B 109.4
O5 C21 H21B 109.4
H21A C21 H21B 108
C21 C22 H22A 109.5
C21 C22 H22B 109.5
H22A C22 H22B 109.5
C21 C22 H22C 109.5
H22A C22 H22C 109.5
H22B C22 H22C 109.5
O1 N1 C14 106.47(14)
O1 N1 C10 107.81(15)
C14 N1 C10 115.78(16)
C1 O1 N1 113.34(15)
C2 O2 C3 112.9(2)
C19 O4 P1 122.8(2)
C21 O5 P1 121.3(3)
O3 P1 O4 113.76(11)
O3 P1 O5 115.37(12)
O4 P1 O5 100.61(11)
O3 P1 C14 116.89(11)
O4 P1 C14 110.56(10)
O5 P1 C14 97.43(10)

loop_
_geom_bond_atom_site_label_1
_geom_bond_atom_site_label_2
_geom_bond_distance
C1 O1 1.448(2)
C1 C4 1.515(3)
C1 C2 1.525(3)
C1 H1 0.98
C2 O2 1.407(3)
C2 H2A 0.97
C2 H2B 0.97
C3 O2 1.408(3)
C3 H3A 0.96
C3 H3B 0.96
C3 H3C 0.96
C4 C9 1.376(3)
C4 C5 1.385(4)
C5 C6 1.384(4)
C5 H5 0.93
C6 C7 1.380(5)
C6 H6 0.93
C7 C8 1.366(4)
C7 H7 0.93
C8 C9 1.392(4)
C8 H8 0.93
C9 H9 0.93
C10 C12 1.512(4)
C10 C13 1.512(4)
C10 N1 1.515(3)
C10 C11 1.527(3)
C11 H11A 0.96
C11 H11B 0.96
C11 H11C 0.96
C12 H12A 0.96
C12 H12B 0.96
C12 H12C 0.96
C13 H13A 0.96
C13 H13B 0.96
C13 H13C 0.96
C14 N1 1.487(3)
C14 C15 1.571(3)
C14 P1 1.838(2)
C14 H14 0.98
C15 C17 1.526(4)
C15 C18 1.530(3)
C15 C16 1.542(4)
C16 H16A 0.96
C16 H16B 0.96
C16 H16C 0.96
C17 H17A 0.96
C17 H17B 0.96
C17 H17C 0.96
C18 H18A 0.96
C18 H18B 0.96
C18 H18C 0.96
C19 C20 1.410(5)
C19 O4 1.449(3)
C19 H19A 0.97
C19 H19B 0.97
C20 H20A 0.96
C20 H20B 0.96
C20 H20C 0.96
C21 C22 1.399(7)
C21 O5 1.420(4)
C21 H21A 0.97
C21 H21B 0.97
C22 H22A 0.96
C22 H22B 0.96
C22 H22C 0.96
N1 O1 1.465(2)
O3 P1 1.4599(18)
O4 P1 1.570(2)
O5 P1 1.5824(19)
